data_9001501
loop_
_publ_author_name
'Ohkawa, M.'
'Yoshiasa, A.'
'Takeno, S.'

_publ_section_title
;
 Crystal chemistry of vesuvianite: Site preferences of square-pyramidal
 coordinated sites
 sample #3 from Jinmu
;
_journal_name_full 'American Mineralogist'
_journal_page_first 945
_journal_page_last 953
_journal_volume 77
_journal_year 1992
_chemical_formula_sum 'Al5.48 Ca9.5 F3.07 Fe1.02 H1.93 O35.93 Si9'
_chemical_name_mineral Vesuvianite
_space_group_IT_number 126
_symmetry_space_group_name_Hall '-P 4a 2bc'
_symmetry_space_group_name_H-M 'P 4/n n c :2'
_cell_angle_alpha 90
_cell_angle_beta 90
_cell_angle_gamma 90
_cell_formula_units_Z 4
_cell_length_a 15.583
_cell_length_b 15.583
_cell_length_c 11.801
_cell_volume 2865.636
_database_code_amcsd 0001539
_exptl_crystal_density_diffrn 3.415
_cod_original_cell_volume 2865.635
_cod_original_sg_symbol_H-M 'P 4/n n c'
_cod_original_formula_sum 'Ca9.5 Fe1.02 Al5.48 Si9 O35.93 (F3.07 H1.93)'
_cod_database_code 9001501

loop_
_space_group_symop_operation_xyz
x,y,z
-y,-x,1/2+z
y,x,1/2-z
1/2+y,-x,-z
1/2-y,x,z
1/2+x,-y,1/2+z
1/2-x,y,1/2-z
1/2+x,1/2+y,-z
1/2-x,1/2-y,z
1/2+y,1/2+x,1/2+z
1/2-y,1/2-x,1/2-z
-y,1/2+x,-z
y,1/2-x,z
-x,1/2+y,1/2+z
x,1/2-y,1/2-z
-x,-y,-z

loop_
_atom_site_label
_atom_site_fract_x
_atom_site_fract_y
_atom_site_fract_z
_atom_site_occupancy
_atom_site_type_symbol
_atom_site_attached_hydrogens
Ca1 -0.25000 0.25000 0.25000 1.00000 Ca 0
Ca2 -0.18930 0.04410 0.37950 1.00000 Ca 0
Ca3 -0.10030 -0.17960 0.88840 1.00000 Ca 0
CaC 0.75000 0.75000 0.14100 0.50000 Ca 0
FeB 0.75000 0.75000 0.05550 0.50000 Fe 0
Al -0.11230 0.12090 0.12670 0.87000 Al 0
Fe -0.11230 0.12090 0.12670 0.13000 Fe 0
AlA 0.00000 0.00000 0.00000 1.00000 Al 0
Si1 0.75000 0.25000 0.00000 1.00000 Si 0
Si2 -0.18060 0.04070 0.87110 1.00000 Si 0
Si3 -0.08270 -0.15060 0.36450 1.00000 Si 0
O1 -0.22000 0.17280 0.08620 1.00000 O 0
O2 -0.11750 0.15980 0.27920 1.00000 O 0
O3 -0.04810 0.22190 0.07620 1.00000 O 0
O4 -0.06190 0.10640 0.46990 1.00000 O 0
O5 -0.17030 0.01500 0.17940 1.00000 O 0
O6 -0.11790 -0.27200 0.05830 1.00000 O 0
O7 0.05570 0.17260 0.32060 1.00000 O 0
O8 -0.06080 -0.09060 0.06640 1.00000 O 0
O9 -0.14470 -0.14470 0.25000 1.00000 O 0
O-H10 0.75000 0.75000 0.86250 0.09000 O 1
F10 0.75000 0.75000 0.86250 0.91000 F 0
O-H11 -0.00350 0.06160 0.13600 0.46000 O 1
F11 -0.00350 0.06160 0.13600 0.54000 F 0

loop_
_cod_changelog_entry_id
_cod_changelog_entry_author
_cod_changelog_entry_date
_cod_changelog_entry_text
1
;cod-tools version 3.8.0
Id: cif_guess_AMCSD_atom_types 9574 2023-05-10 09:00:05Z saulius
;
2023-05-10T18:47:21+03:00
;Derived atom types and hydrogen counts
from atom names that follow the AMCSD naming convention
(Wat == water, O-H == hydroxyl).
;

loop_
_cod_related_entry_id
_cod_related_entry_database
_cod_related_entry_code
1 AMCSD 0001539
